data_7108021
loop_
_publ_author_name
'Guangxi Huang'
'Guanxin Zhang'
'Deqing Zhang'

_publ_section_title
;
 Turn-on of the fluorescence of tetra(4-pyridylphenyl)ethylene by the
 synergistic interactions of mercury(II) cation and hydrogen sulfate anion
;
_journal_name_full Chem.Commun.
_journal_page_first 7504
_journal_paper_doi 10.1039/c2cc32504g
_journal_volume 48
_journal_year 2012
_chemical_formula_moiety 'C46 H32 N4, 2(C H4 O)'
_chemical_formula_sum 'C48 H40 N4 O2'
_chemical_formula_weight 704.84
_chemical_name_systematic
;
?
;
_space_group_IT_number 14
_symmetry_cell_setting monoclinic
_symmetry_space_group_name_Hall '-P 2ybc'
_symmetry_space_group_name_H-M 'P 1 21/c 1'
_atom_sites_solution_hydrogens geom
_atom_sites_solution_primary direct
_atom_sites_solution_secondary difmap
_audit_creation_method SHELXL-97
_cell_angle_alpha 90.00
_cell_angle_beta 91.080(4)
_cell_angle_gamma 90.00
_cell_formula_units_Z 4
_cell_length_a 13.118(3)
_cell_length_b 9.4837(19)
_cell_length_c 34.086(7)
_cell_measurement_reflns_used 10374
_cell_measurement_temperature 173(2)
_cell_measurement_theta_max 26.37
_cell_measurement_theta_min 1.20
_cell_volume 4239.8(16)
_computing_cell_refinement 'CrystalClear (Rigaku Inc., 2007)'
_computing_data_collection 'CrystalClear (Rigaku Inc., 2007)'
_computing_data_reduction 'CrystalClear (Rigaku Inc., 2007)'
_computing_molecular_graphics 'Olex2 Ver 1.1'
_computing_publication_material 'SHELX97 (Sheldrick, 2008)'
_computing_structure_refinement 'SHELXL-97 (Sheldrick, 2008)'
_computing_structure_solution 'SHELXS-97 (Sheldrick, 2008)'
_diffrn_ambient_temperature 173(2)
_diffrn_measured_fraction_theta_full 0.998
_diffrn_measured_fraction_theta_max 0.998
_diffrn_measurement_device_type 'MM007-HF CCD(Saturn 724+)'
_diffrn_measurement_method '\w scans at fixed \c = 45\%'
_diffrn_radiation_monochromator Confocal
_diffrn_radiation_source 'rotating anode'
_diffrn_radiation_type MoK\a
_diffrn_radiation_wavelength 0.71073
_diffrn_reflns_av_R_equivalents 0.0547
_diffrn_reflns_av_sigmaI/netI 0.0564
_diffrn_reflns_limit_h_max 15
_diffrn_reflns_limit_h_min -15
_diffrn_reflns_limit_k_max 11
_diffrn_reflns_limit_k_min -11
_diffrn_reflns_limit_l_max 40
_diffrn_reflns_limit_l_min -40
_diffrn_reflns_number 24304
_diffrn_reflns_theta_full 25.00
_diffrn_reflns_theta_max 25.00
_diffrn_reflns_theta_min 1.94
_exptl_absorpt_coefficient_mu 0.068
_exptl_absorpt_correction_T_max 0.9919
_exptl_absorpt_correction_T_min 0.9865
_exptl_absorpt_correction_type multi-scan
_exptl_absorpt_process_details 'CrystalClear (Rigaku Inc., 2007)'
_exptl_crystal_colour colorless
_exptl_crystal_density_diffrn 1.104
_exptl_crystal_density_method 'not measured'
_exptl_crystal_description palte
_exptl_crystal_F_000 1488
_exptl_crystal_size_max 0.20
_exptl_crystal_size_mid 0.20
_exptl_crystal_size_min 0.12
_refine_diff_density_max 0.377
_refine_diff_density_min -0.309
_refine_diff_density_rms 0.045
_refine_ls_extinction_method none
_refine_ls_goodness_of_fit_ref 1.141
_refine_ls_hydrogen_treatment constr
_refine_ls_matrix_type full
_refine_ls_number_parameters 491
_refine_ls_number_reflns 7450
_refine_ls_number_restraints 0
_refine_ls_restrained_S_all 1.141
_refine_ls_R_factor_all 0.0919
_refine_ls_R_factor_gt 0.0777
_refine_ls_shift/su_max 0.001
_refine_ls_shift/su_mean 0.000
_refine_ls_structure_factor_coef Fsqd
_refine_ls_weighting_details 'calc w=1/[\s^2^(Fo^2^)+(0.0583P)^2^+3.3907P] where P=(Fo^2^+2Fc^2^)/3'
_refine_ls_weighting_scheme calc
_refine_ls_wR_factor_gt 0.1719
_refine_ls_wR_factor_ref 0.1811
_reflns_number_gt 6331
_reflns_number_total 7450
_reflns_threshold_expression >2sigma(I)
_cod_data_source_file c2cc32504g.txt
_cod_data_source_block mx1300
_cod_original_cell_volume 4239.6(15)
_cod_original_sg_symbol_H-M P2(1)/c
_cod_database_code 7108021

loop_
_symmetry_equiv_pos_as_xyz
'x, y, z'
'-x, y+1/2, -z+1/2'
'-x, -y, -z'
'x, -y-1/2, z-1/2'

loop_
_atom_site_label
_atom_site_type_symbol
_atom_site_fract_x
_atom_site_fract_y
_atom_site_fract_z
_atom_site_U_iso_or_equiv
_atom_site_adp_type
_atom_site_occupancy
_atom_site_symmetry_multiplicity
_atom_site_calc_flag
_atom_site_refinement_flags
O1 O 0.2421(3) -0.0588(4) 0.63191(9) 0.0977(10) Uani 1 1 d .
H1 H 0.2486 -0.1165 0.6134 0.147 Uiso 1 1 calc R
O2 O 0.3093(3) 0.2318(5) 0.51115(9) 0.1228(15) Uani 1 1 d .
H2 H 0.3226 0.2007 0.4887 0.184 Uiso 1 1 calc R
N1 N 1.20411(16) 0.1579(3) 0.72793(7) 0.0402(6) Uani 1 1 d .
N2 N 0.3686(2) 0.3404(3) 0.93667(7) 0.0484(7) Uani 1 1 d .
N3 N -0.09872(19) 0.7048(3) 0.63870(9) 0.0556(7) Uani 1 1 d .
N4 N 0.7503(2) 0.2338(4) 0.43549(8) 0.0664(9) Uani 1 1 d .
C1 C 0.51828(18) 0.4005(3) 0.66494(8) 0.0318(6) Uani 1 1 d .
C2 C 0.56953(18) 0.3751(3) 0.69899(8) 0.0312(6) Uani 1 1 d .
C3 C 0.67912(18) 0.3322(3) 0.69960(8) 0.0308(6) Uani 1 1 d .
C4 C 0.75521(19) 0.4136(3) 0.68266(8) 0.0337(6) Uani 1 1 d .
H4 H 0.7370 0.4968 0.6686 0.040 Uiso 1 1 calc R
C5 C 0.85675(19) 0.3750(3) 0.68596(8) 0.0345(6) Uani 1 1 d .
H5 H 0.9071 0.4328 0.6744 0.041 Uiso 1 1 calc R
C6 C 0.88673(18) 0.2535(3) 0.70586(8) 0.0314(6) Uani 1 1 d .
C7 C 0.81062(19) 0.1694(3) 0.72168(8) 0.0355(6) Uani 1 1 d .
H7 H 0.8287 0.0840 0.7346 0.043 Uiso 1 1 calc R
C8 C 0.70888(19) 0.2087(3) 0.71880(8) 0.0338(6) Uani 1 1 d .
H8 H 0.6585 0.1504 0.7301 0.041 Uiso 1 1 calc R
C9 C 0.99628(18) 0.2189(3) 0.71223(8) 0.0323(6) Uani 1 1 d .
C10 C 1.06964(19) 0.3246(3) 0.71511(8) 0.0349(6) Uani 1 1 d .
H10 H 1.0505 0.4206 0.7117 0.042 Uiso 1 1 calc R
C11 C 1.17073(19) 0.2897(3) 0.72291(8) 0.0366(6) Uani 1 1 d .
H11 H 1.2191 0.3641 0.7248 0.044 Uiso 1 1 calc R
C12 C 1.1335(2) 0.0578(3) 0.72457(9) 0.0423(7) Uani 1 1 d .
H12 H 1.1551 -0.0373 0.7276 0.051 Uiso 1 1 calc R
C13 C 1.0315(2) 0.0817(3) 0.71696(9) 0.0384(7) Uani 1 1 d .
H13 H 0.9853 0.0047 0.7150 0.046 Uiso 1 1 calc R
C14 C 0.52460(18) 0.3841(3) 0.73857(8) 0.0296(6) Uani 1 1 d .
C15 C 0.57877(18) 0.4540(3) 0.76864(8) 0.0333(6) Uani 1 1 d .
H15 H 0.6402 0.5019 0.7627 0.040 Uiso 1 1 calc R
C16 C 0.54477(19) 0.4547(3) 0.80638(8) 0.0331(6) Uani 1 1 d .
H16 H 0.5822 0.5044 0.8261 0.040 Uiso 1 1 calc R
C17 C 0.45548(18) 0.3828(3) 0.81625(8) 0.0306(6) Uani 1 1 d .
C18 C 0.40056(18) 0.3159(3) 0.78613(8) 0.0319(6) Uani 1 1 d .
H18 H 0.3387 0.2690 0.7920 0.038 Uiso 1 1 calc R
C19 C 0.43447(18) 0.3167(3) 0.74800(8) 0.0300(6) Uani 1 1 d .
H19 H 0.3956 0.2706 0.7280 0.036 Uiso 1 1 calc R
C20 C 0.42503(19) 0.3709(3) 0.85765(8) 0.0331(6) Uani 1 1 d .
C21 C 0.4969(2) 0.3764(3) 0.88822(8) 0.0395(7) Uani 1 1 d .
H21 H 0.5669 0.3906 0.8828 0.047 Uiso 1 1 calc R
C22 C 0.4656(2) 0.3611(3) 0.92653(9) 0.0465(7) Uani 1 1 d .
H22 H 0.5160 0.3657 0.9469 0.056 Uiso 1 1 calc R
C23 C 0.3002(2) 0.3359(3) 0.90708(9) 0.0482(8) Uani 1 1 d .
H23 H 0.2307 0.3216 0.9133 0.058 Uiso 1 1 calc R
C24 C 0.3241(2) 0.3508(3) 0.86823(9) 0.0426(7) Uani 1 1 d .
H24 H 0.2718 0.3474 0.8486 0.051 Uiso 1 1 calc R
C25 C 0.41077(19) 0.4536(3) 0.66274(7) 0.0311(6) Uani 1 1 d .
C26 C 0.38155(19) 0.5793(3) 0.68055(8) 0.0340(6) Uani 1 1 d .
H26 H 0.4293 0.6300 0.6964 0.041 Uiso 1 1 calc R
C27 C 0.28327(19) 0.6310(3) 0.67523(8) 0.0355(6) Uani 1 1 d .
H27 H 0.2650 0.7176 0.6872 0.043 Uiso 1 1 calc R
C28 C 0.21107(19) 0.5587(3) 0.65278(8) 0.0343(6) Uani 1 1 d .
C29 C 0.2401(2) 0.4317(3) 0.63562(8) 0.0377(6) Uani 1 1 d .
H29 H 0.1917 0.3793 0.6205 0.045 Uiso 1 1 calc R
C30 C 0.33817(19) 0.3812(3) 0.64030(8) 0.0378(6) Uani 1 1 d .
H30 H 0.3565 0.2953 0.6279 0.045 Uiso 1 1 calc R
C31 C 0.1053(2) 0.6123(3) 0.64745(8) 0.0377(6) Uani 1 1 d .
C32 C 0.0573(2) 0.6883(3) 0.67657(9) 0.0410(7) Uani 1 1 d .
H32 H 0.0932 0.7118 0.7001 0.049 Uiso 1 1 calc R
C33 C -0.0432(2) 0.7298(3) 0.67109(11) 0.0496(8) Uani 1 1 d .
H33 H -0.0746 0.7795 0.6918 0.059 Uiso 1 1 calc R
C34 C -0.0518(2) 0.6344(5) 0.61097(11) 0.0654(10) Uani 1 1 d .
H34 H -0.0890 0.6157 0.5874 0.079 Uiso 1 1 calc R
C35 C 0.0482(2) 0.5854(4) 0.61366(9) 0.0554(9) Uani 1 1 d .
H35 H 0.0768 0.5342 0.5926 0.066 Uiso 1 1 calc R
C36 C 0.56406(19) 0.3750(3) 0.62622(8) 0.0327(6) Uani 1 1 d .
C37 C 0.5665(2) 0.4812(3) 0.59807(8) 0.0438(7) Uani 1 1 d .
H37 H 0.5392 0.5713 0.6041 0.053 Uiso 1 1 calc R
C38 C 0.6076(2) 0.4582(3) 0.56157(9) 0.0483(8) Uani 1 1 d .
H38 H 0.6097 0.5332 0.5431 0.058 Uiso 1 1 calc R
C39 C 0.6458(2) 0.3273(3) 0.55165(8) 0.0408(7) Uani 1 1 d .
C40 C 0.6439(2) 0.2213(3) 0.57993(8) 0.0433(7) Uani 1 1 d .
H40 H 0.6704 0.1308 0.5739 0.052 Uiso 1 1 calc R
C41 C 0.6045(2) 0.2451(3) 0.61620(8) 0.0400(7) Uani 1 1 d .
H41 H 0.6048 0.1709 0.6349 0.048 Uiso 1 1 calc R
C42 C 0.6846(2) 0.2983(3) 0.51162(9) 0.0476(8) Uani 1 1 d .
C43 C 0.6548(3) 0.3760(4) 0.47947(10) 0.0598(9) Uani 1 1 d .
H43 H 0.6106 0.4544 0.4825 0.072 Uiso 1 1 calc R
C44 C 0.6890(3) 0.3403(4) 0.44264(11) 0.0662(10) Uani 1 1 d .
H44 H 0.6667 0.3964 0.4210 0.079 Uiso 1 1 calc R
C45 C 0.7784(4) 0.1600(6) 0.46636(12) 0.115(2) Uani 1 1 d .
H45 H 0.8223 0.0818 0.4624 0.138 Uiso 1 1 calc R
C46 C 0.7490(4) 0.1879(6) 0.50412(12) 0.114(2) Uani 1 1 d .
H46 H 0.7734 0.1304 0.5251 0.137 Uiso 1 1 calc R
C47 C 0.1665(4) 0.0342(6) 0.62274(14) 0.113(2) Uani 1 1 d .
H47A H 0.1865 0.0912 0.6002 0.169 Uiso 1 1 calc R
H47B H 0.1546 0.0959 0.6453 0.169 Uiso 1 1 calc R
H47C H 0.1038 -0.0176 0.6162 0.169 Uiso 1 1 calc R
C48 C 0.3838(4) 0.1914(7) 0.53710(14) 0.1122(19) Uani 1 1 d .
H48A H 0.4260 0.1184 0.5252 0.168 Uiso 1 1 calc R
H48C H 0.3526 0.1539 0.5608 0.168 Uiso 1 1 calc R
H48B H 0.4263 0.2730 0.5440 0.168 Uiso 1 1 calc R

loop_
_atom_site_aniso_label
_atom_site_aniso_U_11
_atom_site_aniso_U_22
_atom_site_aniso_U_33
_atom_site_aniso_U_23
_atom_site_aniso_U_13
_atom_site_aniso_U_12
O1 0.090(2) 0.122(3) 0.081(2) -0.0254(19) -0.0152(17) 0.031(2)
O2 0.130(3) 0.181(4) 0.0575(19) -0.017(2) 0.0016(19) 0.080(3)
N1 0.0267(11) 0.0431(14) 0.0508(15) 0.0004(11) 0.0001(10) 0.0041(10)
N2 0.0563(16) 0.0505(16) 0.0384(14) -0.0029(12) 0.0064(12) -0.0170(13)
N3 0.0333(13) 0.0612(18) 0.072(2) 0.0069(15) -0.0010(14) 0.0126(13)
N4 0.074(2) 0.084(2) 0.0420(16) -0.0012(15) 0.0114(15) 0.0247(18)
C1 0.0230(12) 0.0330(14) 0.0395(15) 0.0021(12) 0.0025(11) 0.0047(11)
C2 0.0251(13) 0.0289(13) 0.0396(15) 0.0026(11) 0.0005(11) -0.0021(10)
C3 0.0232(12) 0.0352(14) 0.0341(14) 0.0008(11) 0.0011(10) 0.0014(11)
C4 0.0298(13) 0.0330(14) 0.0384(15) 0.0065(12) 0.0002(11) 0.0011(11)
C5 0.0253(13) 0.0381(15) 0.0404(15) 0.0069(12) 0.0040(11) -0.0017(11)
C6 0.0250(13) 0.0351(14) 0.0341(14) 0.0008(11) 0.0029(11) 0.0025(11)
C7 0.0283(13) 0.0337(14) 0.0444(16) 0.0064(12) 0.0008(12) 0.0038(11)
C8 0.0247(13) 0.0368(15) 0.0399(15) 0.0071(12) 0.0023(11) -0.0016(11)
C9 0.0250(13) 0.0361(14) 0.0358(14) 0.0014(12) 0.0027(11) 0.0018(11)
C10 0.0248(13) 0.0346(14) 0.0456(16) 0.0025(12) 0.0028(11) 0.0021(11)
C11 0.0263(13) 0.0347(15) 0.0488(17) 0.0008(13) 0.0009(12) -0.0016(11)
C12 0.0298(14) 0.0349(15) 0.062(2) -0.0009(14) -0.0006(13) 0.0041(12)
C13 0.0293(14) 0.0326(15) 0.0533(18) 0.0016(13) -0.0002(12) 0.0012(11)
C14 0.0209(12) 0.0322(14) 0.0354(14) 0.0036(11) -0.0027(10) 0.0041(10)
C15 0.0224(12) 0.0360(14) 0.0415(16) 0.0038(12) 0.0012(11) -0.0026(11)
C16 0.0258(13) 0.0340(14) 0.0396(15) -0.0031(12) -0.0006(11) -0.0030(11)
C17 0.0254(12) 0.0309(14) 0.0355(14) 0.0027(11) -0.0001(11) 0.0016(11)
C18 0.0208(12) 0.0332(14) 0.0417(15) 0.0012(12) 0.0006(11) -0.0036(10)
C19 0.0256(12) 0.0304(13) 0.0339(14) -0.0002(11) -0.0036(11) 0.0014(10)
C20 0.0335(14) 0.0303(14) 0.0356(15) 0.0001(11) 0.0007(11) -0.0033(11)
C21 0.0388(15) 0.0425(16) 0.0372(16) 0.0000(13) 0.0001(12) -0.0071(13)
C22 0.0503(18) 0.0488(18) 0.0405(17) -0.0028(14) -0.0010(14) -0.0091(14)
C23 0.0426(17) 0.057(2) 0.0452(18) -0.0054(15) 0.0077(14) -0.0199(15)
C24 0.0341(15) 0.0530(18) 0.0407(17) -0.0040(14) 0.0027(12) -0.0105(13)
C25 0.0286(13) 0.0356(14) 0.0293(14) 0.0023(11) 0.0026(11) 0.0040(11)
C26 0.0267(13) 0.0384(15) 0.0368(15) 0.0017(12) -0.0012(11) 0.0000(11)
C27 0.0290(13) 0.0362(15) 0.0412(16) 0.0010(12) 0.0022(11) 0.0052(11)
C28 0.0242(13) 0.0449(16) 0.0338(14) 0.0046(12) 0.0001(11) 0.0048(11)
C29 0.0275(13) 0.0480(17) 0.0375(15) -0.0062(13) -0.0052(11) 0.0008(12)
C30 0.0303(14) 0.0459(16) 0.0373(15) -0.0072(13) -0.0012(11) 0.0064(12)
C31 0.0296(14) 0.0438(16) 0.0397(16) 0.0091(13) 0.0023(12) 0.0043(12)
C32 0.0315(14) 0.0351(15) 0.0563(19) 0.0005(13) -0.0006(13) 0.0029(12)
C33 0.0360(16) 0.0412(17) 0.072(2) -0.0035(16) 0.0065(15) 0.0063(13)
C34 0.0389(17) 0.100(3) 0.058(2) 0.010(2) -0.0095(16) 0.0159(19)
C35 0.0383(17) 0.087(3) 0.0409(18) 0.0014(17) -0.0041(14) 0.0167(17)
C36 0.0266(13) 0.0354(14) 0.0360(15) 0.0009(12) -0.0014(11) 0.0043(11)
C37 0.0549(18) 0.0384(16) 0.0384(16) 0.0030(13) 0.0069(14) 0.0165(14)
C38 0.061(2) 0.0440(17) 0.0406(17) 0.0070(14) 0.0089(15) 0.0161(15)
C39 0.0381(15) 0.0479(17) 0.0364(16) -0.0010(13) 0.0018(12) 0.0106(13)
C40 0.0521(18) 0.0377(16) 0.0402(16) -0.0007(13) 0.0046(14) 0.0147(14)
C41 0.0464(16) 0.0331(15) 0.0404(16) 0.0048(12) -0.0003(13) 0.0064(12)
C42 0.0486(18) 0.0540(19) 0.0406(17) -0.0001(15) 0.0070(14) 0.0137(15)
C43 0.078(2) 0.051(2) 0.051(2) 0.0090(16) 0.0223(18) 0.0171(18)
C44 0.089(3) 0.063(2) 0.047(2) 0.0067(17) 0.0183(19) 0.012(2)
C45 0.158(5) 0.137(4) 0.051(3) -0.005(3) 0.014(3) 0.103(4)
C46 0.170(5) 0.131(4) 0.041(2) 0.000(2) 0.012(3) 0.106(4)
C47 0.149(5) 0.128(5) 0.061(3) 0.000(3) 0.012(3) 0.067(4)
C48 0.121(4) 0.155(5) 0.060(3) -0.007(3) -0.020(3) 0.007(4)

loop_
_atom_type_symbol
_atom_type_description
_atom_type_scat_dispersion_real
_atom_type_scat_dispersion_imag
_atom_type_scat_source
C C 0.0033 0.0016 'International Tables Vol C Tables 4.2.6.8 and 6.1.1.4'
H H 0.0000 0.0000 'International Tables Vol C Tables 4.2.6.8 and 6.1.1.4'
N N 0.0061 0.0033 'International Tables Vol C Tables 4.2.6.8 and 6.1.1.4'
O O 0.0106 0.0060 'International Tables Vol C Tables 4.2.6.8 and 6.1.1.4'

loop_
_geom_angle_atom_site_label_1
_geom_angle_atom_site_label_2
_geom_angle_atom_site_label_3
_geom_angle
C47 O1 H1 109.5
C48 O2 H2 109.5
C12 N1 C11 115.6(2)
C23 N2 C22 115.9(3)
C34 N3 C33 115.4(3)
C45 N4 C44 115.1(3)
C2 C1 C36 122.2(2)
C2 C1 C25 123.7(2)
C36 C1 C25 114.1(2)
C1 C2 C14 124.8(2)
C1 C2 C3 121.5(2)
C14 C2 C3 113.7(2)
C8 C3 C4 117.6(2)
C8 C3 C2 119.8(2)
C4 C3 C2 122.6(2)
C5 C4 C3 121.0(2)
C5 C4 H4 119.5
C3 C4 H4 119.5
C4 C5 C6 121.5(2)
C4 C5 H5 119.3
C6 C5 H5 119.3
C5 C6 C7 117.7(2)
C5 C6 C9 121.2(2)
C7 C6 C9 121.0(2)
C8 C7 C6 120.9(2)
C8 C7 H7 119.5
C6 C7 H7 119.5
C7 C8 C3 121.3(2)
C7 C8 H8 119.3
C3 C8 H8 119.3
C13 C9 C10 116.0(2)
C13 C9 C6 122.8(2)
C10 C9 C6 121.1(2)
C11 C10 C9 119.9(3)
C11 C10 H10 120.1
C9 C10 H10 120.1
N1 C11 C10 123.9(3)
N1 C11 H11 118.0
C10 C11 H11 118.0
N1 C12 C13 124.8(3)
N1 C12 H12 117.6
C13 C12 H12 117.6
C12 C13 C9 119.7(3)
C12 C13 H13 120.1
C9 C13 H13 120.1
C19 C14 C15 118.1(2)
C19 C14 C2 122.6(2)
C15 C14 C2 119.1(2)
C16 C15 C14 121.3(2)
C16 C15 H15 119.4
C14 C15 H15 119.4
C15 C16 C17 120.8(2)
C15 C16 H16 119.6
C17 C16 H16 119.6
C18 C17 C16 117.8(2)
C18 C17 C20 121.5(2)
C16 C17 C20 120.6(2)
C19 C18 C17 121.2(2)
C19 C18 H18 119.4
C17 C18 H18 119.4
C18 C19 C14 120.8(2)
C18 C19 H19 119.6
C14 C19 H19 119.6
C24 C20 C21 116.4(3)
C24 C20 C17 122.2(2)
C21 C20 C17 121.3(2)
C22 C21 C20 119.5(3)
C22 C21 H21 120.2
C20 C21 H21 120.2
N2 C22 C21 124.0(3)
N2 C22 H22 118.0
C21 C22 H22 118.0
N2 C23 C24 124.1(3)
N2 C23 H23 117.9
C24 C23 H23 117.9
C23 C24 C20 119.9(3)
C23 C24 H24 120.0
C20 C24 H24 120.0
C30 C25 C26 118.0(2)
C30 C25 C1 119.7(2)
C26 C25 C1 122.1(2)
C27 C26 C25 120.5(3)
C27 C26 H26 119.8
C25 C26 H26 119.8
C28 C27 C26 121.4(3)
C28 C27 H27 119.3
C26 C27 H27 119.3
C27 C28 C29 118.0(2)
C27 C28 C31 121.6(3)
C29 C28 C31 120.4(2)
C30 C29 C28 120.8(3)
C30 C29 H29 119.6
C28 C29 H29 119.6
C29 C30 C25 121.3(3)
C29 C30 H30 119.3
C25 C30 H30 119.3
C35 C31 C32 116.4(3)
C35 C31 C28 121.9(3)
C32 C31 C28 121.7(3)
C33 C32 C31 119.6(3)
C33 C32 H32 120.2
C31 C32 H32 120.2
N3 C33 C32 124.4(3)
N3 C33 H33 117.8
C32 C33 H33 117.8
N3 C34 C35 125.0(3)
N3 C34 H34 117.5
C35 C34 H34 117.5
C31 C35 C34 119.2(3)
C31 C35 H35 120.4
C34 C35 H35 120.4
C41 C36 C37 117.3(3)
C41 C36 C1 121.9(2)
C37 C36 C1 120.8(2)
C38 C37 C36 121.4(3)
C38 C37 H37 119.3
C36 C37 H37 119.3
C37 C38 C39 120.7(3)
C37 C38 H38 119.7
C39 C38 H38 119.7
C38 C39 C40 117.9(3)
C38 C39 C42 121.4(3)
C40 C39 C42 120.7(3)
C41 C40 C39 121.2(3)
C41 C40 H40 119.4
C39 C40 H40 119.4
C40 C41 C36 121.5(3)
C40 C41 H41 119.3
C36 C41 H41 119.3
C43 C42 C46 115.3(3)
C43 C42 C39 122.4(3)
C46 C42 C39 122.2(3)
C42 C43 C44 120.1(3)
C42 C43 H43 119.9
C44 C43 H43 119.9
N4 C44 C43 124.4(3)
N4 C44 H44 117.8
C43 C44 H44 117.8
N4 C45 C46 124.6(4)
N4 C45 H45 117.7
C46 C45 H45 117.7
C42 C46 C45 120.3(4)
C42 C46 H46 119.8
C45 C46 H46 119.8
O1 C47 H47A 109.5
O1 C47 H47B 109.5
H47A C47 H47B 109.5
O1 C47 H47C 109.5
H47A C47 H47C 109.5
H47B C47 H47C 109.5
O2 C48 H48A 109.5
O2 C48 H48C 109.5
H48A C48 H48C 109.5
O2 C48 H48B 109.5
H48A C48 H48B 109.5
H48C C48 H48B 109.5

loop_
_geom_bond_atom_site_label_1
_geom_bond_atom_site_label_2
_geom_bond_distance
O1 C47 1.359(5)
O1 H1 0.8400
O2 C48 1.360(5)
O2 H2 0.8400
N1 C12 1.330(4)
N1 C11 1.334(4)
N2 C23 1.339(4)
N2 C22 1.339(4)
N3 C34 1.319(5)
N3 C33 1.333(4)
N4 C45 1.311(5)
N4 C44 1.317(5)
C1 C2 1.352(4)
C1 C36 1.480(4)
C1 C25 1.498(3)
C2 C14 1.485(4)
C2 C3 1.494(3)
C3 C8 1.393(4)
C3 C4 1.396(4)
C4 C5 1.384(4)
C4 H4 0.9500
C5 C6 1.390(4)
C5 H5 0.9500
C6 C7 1.394(4)
C6 C9 1.486(3)
C7 C8 1.387(4)
C7 H7 0.9500
C8 H8 0.9500
C9 C13 1.389(4)
C9 C10 1.392(4)
C10 C11 1.388(4)
C10 H10 0.9500
C11 H11 0.9500
C12 C13 1.378(4)
C12 H12 0.9500
C13 H13 0.9500
C14 C19 1.387(3)
C14 C15 1.403(4)
C15 C16 1.369(4)
C15 H15 0.9500
C16 C17 1.402(3)
C16 H16 0.9500
C17 C18 1.396(4)
C17 C20 1.478(4)
C18 C19 1.382(4)
C18 H18 0.9500
C19 H19 0.9500
C20 C24 1.392(4)
C20 C21 1.393(4)
C21 C22 1.384(4)
C21 H21 0.9500
C22 H22 0.9500
C23 C24 1.374(4)
C23 H23 0.9500
C24 H24 0.9500
C25 C30 1.391(4)
C25 C26 1.396(4)
C26 C27 1.388(4)
C26 H26 0.9500
C27 C28 1.387(4)
C27 H27 0.9500
C28 C29 1.395(4)
C28 C31 1.485(4)
C29 C30 1.379(4)
C29 H29 0.9500
C30 H30 0.9500
C31 C35 1.386(4)
C31 C32 1.387(4)
C32 C33 1.385(4)
C32 H32 0.9500
C33 H33 0.9500
C34 C35 1.392(4)
C34 H34 0.9500
C35 H35 0.9500
C36 C41 1.387(4)
C36 C37 1.392(4)
C37 C38 1.383(4)
C37 H37 0.9500
C38 C39 1.383(4)
C38 H38 0.9500
C39 C40 1.394(4)
C39 C42 1.490(4)
C40 C41 1.368(4)
C40 H40 0.9500
C41 H41 0.9500
C42 C43 1.371(4)
C42 C46 1.373(5)
C43 C44 1.383(5)
C43 H43 0.9500
C44 H44 0.9500
C45 C46 1.376(5)
C45 H45 0.9500
C46 H46 0.9500
C47 H47A 0.9800
C47 H47B 0.9800
C47 H47C 0.9800
C48 H48A 0.9800
C48 H48C 0.9800
C48 H48B 0.9800

loop_
_geom_hbond_atom_site_label_D
_geom_hbond_atom_site_label_H
_geom_hbond_atom_site_label_A
_geom_hbond_distance_DH
_geom_hbond_distance_HA
_geom_hbond_distance_DA
_geom_hbond_angle_DHA
_geom_hbond_site_symmetry_A
O1 H1 N4 0.84 2.00 2.837(4) 171.0 3_656
O2 H2 N2 0.84 1.93 2.756(4) 169.5 4_565

loop_
_geom_torsion_atom_site_label_1
_geom_torsion_atom_site_label_2
_geom_torsion_atom_site_label_3
_geom_torsion_atom_site_label_4
_geom_torsion
C36 C1 C2 C14 -173.3(2)
C25 C1 C2 C14 5.5(4)
C36 C1 C2 C3 5.7(4)
C25 C1 C2 C3 -175.5(2)
C1 C2 C3 C8 -124.9(3)
C14 C2 C3 C8 54.2(3)
C1 C2 C3 C4 57.3(4)
C14 C2 C3 C4 -123.6(3)
C8 C3 C4 C5 -2.0(4)
C2 C3 C4 C5 175.8(3)
C3 C4 C5 C6 0.6(4)
C4 C5 C6 C7 1.5(4)
C4 C5 C6 C9 -174.7(3)
C5 C6 C7 C8 -2.3(4)
C9 C6 C7 C8 174.0(3)
C6 C7 C8 C3 0.9(4)
C4 C3 C8 C7 1.2(4)
C2 C3 C8 C7 -176.7(3)
C5 C6 C9 C13 -153.4(3)
C7 C6 C9 C13 30.5(4)
C5 C6 C9 C10 28.8(4)
C7 C6 C9 C10 -147.3(3)
C13 C9 C10 C11 -1.0(4)
C6 C9 C10 C11 176.9(2)
C12 N1 C11 C10 0.7(4)
C9 C10 C11 N1 0.2(4)
C11 N1 C12 C13 -0.8(4)
N1 C12 C13 C9 0.0(5)
C10 C9 C13 C12 0.9(4)
C6 C9 C13 C12 -177.0(3)
C1 C2 C14 C19 50.6(4)
C3 C2 C14 C19 -128.4(3)
C1 C2 C14 C15 -134.5(3)
C3 C2 C14 C15 46.5(3)
C19 C14 C15 C16 0.8(4)
C2 C14 C15 C16 -174.3(2)
C14 C15 C16 C17 1.3(4)
C15 C16 C17 C18 -2.6(4)
C15 C16 C17 C20 173.4(2)
C16 C17 C18 C19 1.9(4)
C20 C17 C18 C19 -174.0(2)
C17 C18 C19 C14 0.2(4)
C15 C14 C19 C18 -1.5(4)
C2 C14 C19 C18 173.4(2)
C18 C17 C20 C24 -29.0(4)
C16 C17 C20 C24 155.1(3)
C18 C17 C20 C21 149.7(3)
C16 C17 C20 C21 -26.2(4)
C24 C20 C21 C22 0.4(4)
C17 C20 C21 C22 -178.3(3)
C23 N2 C22 C21 -0.5(5)
C20 C21 C22 N2 0.2(5)
C22 N2 C23 C24 0.2(5)
N2 C23 C24 C20 0.5(5)
C21 C20 C24 C23 -0.8(4)
C17 C20 C24 C23 178.0(3)
C2 C1 C25 C30 -126.9(3)
C36 C1 C25 C30 52.0(3)
C2 C1 C25 C26 57.3(4)
C36 C1 C25 C26 -123.8(3)
C30 C25 C26 C27 -1.1(4)
C1 C25 C26 C27 174.8(2)
C25 C26 C27 C28 1.1(4)
C26 C27 C28 C29 0.1(4)
C26 C27 C28 C31 179.1(3)
C27 C28 C29 C30 -1.2(4)
C31 C28 C29 C30 179.8(3)
C28 C29 C30 C25 1.1(4)
C26 C25 C30 C29 0.1(4)
C1 C25 C30 C29 -175.9(3)
C27 C28 C31 C35 149.8(3)
C29 C28 C31 C35 -31.2(4)
C27 C28 C31 C32 -32.2(4)
C29 C28 C31 C32 146.8(3)
C35 C31 C32 C33 1.4(4)
C28 C31 C32 C33 -176.6(3)
C34 N3 C33 C32 0.6(5)
C31 C32 C33 N3 -1.7(5)
C33 N3 C34 C35 0.7(6)
C32 C31 C35 C34 -0.3(5)
C28 C31 C35 C34 177.8(3)
N3 C34 C35 C31 -0.9(6)
C2 C1 C36 C41 54.8(4)
C25 C1 C36 C41 -124.1(3)
C2 C1 C36 C37 -126.3(3)
C25 C1 C36 C37 54.8(3)
C41 C36 C37 C38 -0.1(4)
C1 C36 C37 C38 -179.0(3)
C36 C37 C38 C39 1.4(5)
C37 C38 C39 C40 -1.7(5)
C37 C38 C39 C42 176.2(3)
C38 C39 C40 C41 0.7(5)
C42 C39 C40 C41 -177.2(3)
C39 C40 C41 C36 0.6(5)
C37 C36 C41 C40 -0.9(4)
C1 C36 C41 C40 178.0(3)
C38 C39 C42 C43 -22.8(5)
C40 C39 C42 C43 155.0(3)
C38 C39 C42 C46 160.3(4)
C40 C39 C42 C46 -21.9(6)
C46 C42 C43 C44 0.4(6)
C39 C42 C43 C44 -176.7(3)
C45 N4 C44 C43 0.1(7)
C42 C43 C44 N4 -0.1(7)
C44 N4 C45 C46 -0.5(9)
C43 C42 C46 C45 -0.8(8)
C39 C42 C46 C45 176.3(5)
N4 C45 C46 C42 0.9(11)

loop_
_platon_squeeze_void_nr
_platon_squeeze_void_average_x
_platon_squeeze_void_average_y
_platon_squeeze_void_average_z
_platon_squeeze_void_volume
_platon_squeeze_void_count_electrons
_platon_squeeze_void_content
1 0.000 -0.033 0.000 345 72 ' '
2 0.000 -0.059 0.500 345 72 ' '
